data_2219358
loop_
_publ_author_name
'Bazgir, Ayoob'
'Faraji, Fereshteh'

_publ_section_title
7-(Benzylsulfanyl)-5-(2-methoxyphenyl)-1,3-dimethyl-5,6-dihydropyrimido[4,5-<i>d</i>]pyrimidine-2,4(1<i>H</i>,3<i>H</i>)-dione
_journal_coeditor_code HK2501
_journal_issue 9
_journal_name_full 'Acta Crystallographica Section E'
_journal_page_first o1666
_journal_paper_doi 10.1107/S160053680802401X
_journal_volume 64
_journal_year 2008
_chemical_formula_iupac 'C22 H22 N4 O3 S'
_chemical_formula_moiety 'C22 H22 N4 O3 S'
_chemical_formula_sum 'C22 H22 N4 O3 S'
_chemical_formula_weight 422.51
_chemical_name_systematic
;
7-(Benzylsulfanyl)-5-(2-methoxyphenyl)-1,3-dimethyl-5,6-dihydropyrimido[4,5-\
<i>d</i>]pyrimidine-2,4(1<i>H</i>,3<i>H</i>)-dione
;
_space_group_IT_number 14
_symmetry_cell_setting monoclinic
_symmetry_space_group_name_Hall '-P 2yn'
_symmetry_space_group_name_H-M 'P 1 21/n 1'
_audit_creation_method 'WinGX routine CIF_UPDATE'
_cell_angle_alpha 90
_cell_angle_beta 90.638(6)
_cell_angle_gamma 90
_cell_formula_units_Z 4
_cell_length_a 10.9216(9)
_cell_length_b 8.8528(5)
_cell_length_c 20.7263(15)
_cell_measurement_reflns_used 2175
_cell_measurement_temperature 294(2)
_cell_measurement_theta_max 29.25
_cell_measurement_theta_min 2.1
_cell_volume 2003.8(2)
_computing_cell_refinement 'SAINT (Bruker, 1998)'
_computing_data_collection 'SMART (Bruker, 1998)'
_computing_data_reduction 'SAINT (Bruker, 1998)'
_computing_molecular_graphics 'ORTEP-3 for Windows (Farrugia, 1997)'
_computing_publication_material 'WinGX (Farrugia, 1999)'
_computing_structure_refinement 'SHELXTL (Sheldrick, 2008)'
_computing_structure_solution 'SHELXTL (Sheldrick, 2008)'
_diffrn_measured_fraction_theta_full 0.988
_diffrn_measured_fraction_theta_max 0.988
_diffrn_measurement_device_type 'Bruker SMART CCD area-detector diffractometer'
_diffrn_measurement_method '\f and \w scans'
_diffrn_radiation_type MoK\a
_diffrn_radiation_wavelength 0.71073
_diffrn_reflns_av_R_equivalents 0.0626
_diffrn_reflns_limit_h_max 15
_diffrn_reflns_limit_h_min -14
_diffrn_reflns_limit_k_max 12
_diffrn_reflns_limit_k_min -11
_diffrn_reflns_limit_l_max 28
_diffrn_reflns_limit_l_min -28
_diffrn_reflns_number 23191
_diffrn_reflns_theta_full 29.25
_diffrn_reflns_theta_max 29.25
_diffrn_reflns_theta_min 2.1
_diffrn_standards_number 0
_exptl_absorpt_coefficient_mu 0.195
_exptl_absorpt_correction_T_max 0.985
_exptl_absorpt_correction_T_min 0.928
_exptl_absorpt_correction_type multi-scan
_exptl_absorpt_process_details '(SADABS; Sheldrick, 1998)'
_exptl_crystal_colour colorless
_exptl_crystal_density_diffrn 1.401
_exptl_crystal_density_method 'not measured'
_exptl_crystal_description plate
_exptl_crystal_F_000 888
_exptl_crystal_size_max 0.4
_exptl_crystal_size_mid 0.3
_exptl_crystal_size_min 0.05
_refine_diff_density_max 0.323
_refine_diff_density_min -0.253
_refine_ls_extinction_method none
_refine_ls_goodness_of_fit_ref 1.145
_refine_ls_hydrogen_treatment mixed
_refine_ls_matrix_type full
_refine_ls_number_parameters 278
_refine_ls_number_reflns 5394
_refine_ls_number_restraints 0
_refine_ls_restrained_S_all 1.145
_refine_ls_R_factor_gt 0.055
_refine_ls_shift/su_max 0.038
_refine_ls_structure_factor_coef Fsqd
_refine_ls_weighting_details 'calc w=1/[\s^2^(Fo^2^)+(0.0538P)^2^+0.6815P] where P=(Fo^2^+2Fc^2^)/3'
_refine_ls_weighting_scheme calc
_refine_ls_wR_factor_ref 0.1349
_reflns_number_gt 4510
_reflns_number_total 5394
_reflns_threshold_expression I>2\s(I)
_cod_data_source_file hk2501.cif
_cod_data_source_block I
_cod_original_sg_symbol_H-M 'P 21/n'
_cod_database_code 2219358
_cod_database_fobs_code 2219358

loop_
_symmetry_equiv_pos_as_xyz
'x, y, z'
'-x+1/2, y+1/2, -z+1/2'
'-x, -y, -z'
'x-1/2, -y-1/2, z-1/2'

loop_
_atom_site_type_symbol
_atom_site_label
_atom_site_fract_x
_atom_site_fract_y
_atom_site_fract_z
_atom_site_U_iso_or_equiv
_atom_site_adp_type
_atom_site_calc_flag
_atom_site_refinement_flags
_atom_site_occupancy
S S1 0.34470(5) 0.84201(5) 0.12120(2) 0.04173(13) Uani d . 1
O O1 0.34328(15) 0.11232(15) -0.03830(7) 0.0508(4) Uani d . 1
O O2 0.32309(14) 0.52289(16) -0.17071(6) 0.0469(3) Uani d . 1
O O3 0.08733(11) 0.71339(19) 0.00741(7) 0.0502(4) Uani d . 1
N N1 0.33713(13) 0.57943(16) 0.05837(7) 0.0322(3) Uani d . 1
N N2 0.34856(13) 0.34559(15) 0.00770(7) 0.0320(3) Uani d . 1
N N3 0.32991(14) 0.31591(16) -0.10452(7) 0.0349(3) Uani d . 1
N N4 0.33864(13) 0.80243(16) -0.00370(7) 0.0326(3) Uani d . 1
H H4B 0.341(2) 0.898(3) -0.0043(11) 0.049(6) Uiso d . 1
C C1 0.15207(19) 0.5279(2) 0.18010(10) 0.0459(4) Uani d . 1
H H1 0.1982 0.4632 0.1547 0.055 Uiso calc R 1
C C2 0.0325(2) 0.4896(3) 0.19479(10) 0.0509(5) Uani d . 1
H H2 -0.0011 0.4002 0.179 0.061 Uiso calc R 1
C C3 -0.0368(2) 0.5839(3) 0.23278(10) 0.0526(5) Uani d . 1
H H3 -0.1169 0.5582 0.2429 0.063 Uiso calc R 1
C C4 0.0136(2) 0.7165(3) 0.25561(11) 0.0592(6) Uani d . 1
H H4 -0.0328 0.7807 0.2811 0.071 Uiso calc R 1
C C5 0.1329(2) 0.7546(3) 0.24080(10) 0.0525(5) Uani d . 1
H H5 0.1659 0.8443 0.2566 0.063 Uiso calc R 1
C C6 0.20406(17) 0.6607(2) 0.20257(8) 0.0388(4) Uani d . 1
C C7 0.33376(18) 0.7042(2) 0.18617(9) 0.0432(4) Uani d . 1
H H7A 0.3782 0.6139 0.1739 0.052 Uiso calc R 1
H H7B 0.3733 0.7453 0.2245 0.052 Uiso calc R 1
C C8 0.33809(14) 0.72697(18) 0.05202(8) 0.0300(3) Uani d . 1
C C9 0.33441(13) 0.50102(17) 0.00128(8) 0.0288(3) Uani d . 1
C C10 0.37101(17) 0.2765(2) 0.07119(9) 0.0382(4) Uani d . 1
H H10A 0.2942 0.2532 0.0909 0.057 Uiso calc R 1
H H10B 0.4159 0.3458 0.0981 0.057 Uiso calc R 1
H H10C 0.4176 0.1854 0.066 0.057 Uiso calc R 1
C C11 0.34047(15) 0.25006(18) -0.04476(9) 0.0345(3) Uani d . 1
C C12 0.3234(2) 0.2154(2) -0.16086(10) 0.0483(5) Uani d . 1
H H12A 0.3785 0.1321 -0.1546 0.072 Uiso calc R 1
H H12B 0.3461 0.2704 -0.1988 0.072 Uiso calc R 1
H H12C 0.2414 0.178 -0.166 0.072 Uiso calc R 1
C C13 0.32425(15) 0.47335(19) -0.11530(8) 0.0331(3) Uani d . 1
C C14 0.31967(14) 0.56353(17) -0.05833(8) 0.0293(3) Uani d . 1
C C15 0.30427(14) 0.73269(17) -0.06556(8) 0.0287(3) Uani d . 1
H H15 0.3644 0.7662 -0.0973 0.034 Uiso calc R 1
C C16 0.17931(14) 0.78714(18) -0.08936(8) 0.0301(3) Uani d . 1
C C17 0.16945(17) 0.8519(2) -0.15010(9) 0.0378(4) Uani d . 1
H H17 0.2381 0.8546 -0.1762 0.045 Uiso calc R 1
C C18 0.0604(2) 0.9128(2) -0.17325(10) 0.0469(5) Uani d . 1
H H18 0.0559 0.9551 -0.2143 0.056 Uiso calc R 1
C C19 -0.0411(2) 0.9096(3) -0.13438(11) 0.0532(5) Uani d . 1
H H19 -0.1143 0.9515 -0.1491 0.064 Uiso calc R 1
C C20 -0.03502(18) 0.8450(3) -0.07381(10) 0.0493(5) Uani d . 1
H H20 -0.1041 0.8439 -0.048 0.059 Uiso calc R 1
C C21 0.07381(16) 0.7812(2) -0.05109(9) 0.0371(4) Uani d . 1
C C22 -0.0178(2) 0.7044(4) 0.04781(13) 0.0771(9) Uani d . 1
H H22A -0.0516 0.8035 0.0535 0.116 Uiso calc R 1
H H22B 0.0057 0.6636 0.089 0.116 Uiso calc R 1
H H22C -0.0781 0.64 0.028 0.116 Uiso calc R 1

loop_
_atom_site_aniso_label
_atom_site_aniso_U_11
_atom_site_aniso_U_22
_atom_site_aniso_U_33
_atom_site_aniso_U_12
_atom_site_aniso_U_13
_atom_site_aniso_U_23
C1 0.0512(11) 0.0413(10) 0.0454(10) 0.0063(8) 0.0071(8) -0.0019(8)
C2 0.0550(12) 0.0452(11) 0.0528(11) -0.0047(9) 0.0061(9) 0.0045(9)
C3 0.0478(11) 0.0587(13) 0.0515(11) 0.0019(10) 0.0107(9) 0.0136(10)
C4 0.0607(14) 0.0600(14) 0.0573(13) 0.0121(11) 0.0216(11) -0.0024(11)
C5 0.0591(13) 0.0489(12) 0.0495(11) -0.0002(9) 0.0081(9) -0.0100(9)
C6 0.0425(9) 0.0429(10) 0.0311(8) 0.0043(7) -0.0013(7) 0.0027(7)
C7 0.0402(9) 0.0522(11) 0.0372(9) 0.0014(8) -0.0051(7) -0.0013(8)
C8 0.0233(7) 0.0286(7) 0.0383(8) 0.0005(5) 0.0010(6) -0.0006(6)
C9 0.0228(7) 0.0239(7) 0.0398(8) 0.0006(5) 0.0039(6) 0.0030(6)
C10 0.0377(9) 0.0320(8) 0.0447(9) 0.0034(7) 0.0009(7) 0.0115(7)
C11 0.0318(8) 0.0251(7) 0.0467(9) -0.0018(6) 0.0029(7) 0.0016(7)
C12 0.0609(12) 0.0340(9) 0.0501(11) -0.0013(9) -0.0015(9) -0.0085(8)
C13 0.0302(8) 0.0285(7) 0.0407(8) -0.0014(6) 0.0046(6) 0.0017(7)
C14 0.0258(7) 0.0242(7) 0.0381(8) -0.0002(5) 0.0027(6) 0.0029(6)
C15 0.0262(7) 0.0242(7) 0.0356(8) -0.0012(5) 0.0034(6) 0.0052(6)
C16 0.0287(7) 0.0246(7) 0.0369(8) -0.0004(6) 0.0005(6) 0.0034(6)
C17 0.0413(9) 0.0327(8) 0.0395(9) -0.0009(7) 0.0007(7) 0.0054(7)
C18 0.0540(12) 0.0421(10) 0.0444(10) 0.0064(9) -0.0092(8) 0.0101(8)
C19 0.0440(11) 0.0559(12) 0.0593(12) 0.0163(9) -0.0118(9) 0.0057(10)
C20 0.0320(9) 0.0632(13) 0.0525(11) 0.0102(9) 0.0007(8) 0.0039(10)
C21 0.0303(8) 0.0393(9) 0.0415(9) 0.0023(7) 0.0007(6) 0.0042(7)
C22 0.0416(12) 0.127(3) 0.0628(15) 0.0041(14) 0.0173(10) 0.0345(16)
N1 0.0338(7) 0.0268(6) 0.0361(7) 0.0024(5) 0.0011(5) 0.0018(5)
N2 0.0324(7) 0.0240(6) 0.0396(7) 0.0015(5) 0.0024(5) 0.0056(5)
N3 0.0379(7) 0.0257(7) 0.0411(7) -0.0017(5) 0.0034(6) -0.0025(6)
N4 0.0340(7) 0.0220(6) 0.0418(8) -0.0020(5) -0.0016(6) 0.0017(6)
O1 0.0688(10) 0.0210(6) 0.0624(9) -0.0018(6) -0.0002(7) 0.0037(6)
O2 0.0654(9) 0.0384(7) 0.0371(6) -0.0033(6) 0.0075(6) 0.0023(6)
O3 0.0279(6) 0.0759(10) 0.0468(7) 0.0022(6) 0.0057(5) 0.0226(7)
S1 0.0468(3) 0.0340(2) 0.0444(2) -0.00253(18) 0.00230(19) -0.00687(18)

loop_
_atom_type_symbol
_atom_type_description
_atom_type_scat_dispersion_real
_atom_type_scat_dispersion_imag
_atom_type_scat_source
C C 0.0033 0.0016 'International Tables Vol C Tables 4.2.6.8 and 6.1.1.4'
H H 0 0 'International Tables Vol C Tables 4.2.6.8 and 6.1.1.4'
N N 0.0061 0.0033 'International Tables Vol C Tables 4.2.6.8 and 6.1.1.4'
O O 0.0106 0.006 'International Tables Vol C Tables 4.2.6.8 and 6.1.1.4'
S S 0.1246 0.1234 'International Tables Vol C Tables 4.2.6.8 and 6.1.1.4'

loop_
_geom_angle_atom_site_label_1
_geom_angle_atom_site_label_2
_geom_angle_atom_site_label_3
_geom_angle
C6 C1 C2 121.20(19)
C6 C1 H1 119.4
C2 C1 H1 119.4
C3 C2 C1 120.1(2)
C3 C2 H2 120
C1 C2 H2 120
C4 C3 C2 119.4(2)
C4 C3 H3 120.3
C2 C3 H3 120.3
C3 C4 C5 120.4(2)
C3 C4 H4 119.8
C5 C4 H4 119.8
C4 C5 C6 120.9(2)
C4 C5 H5 119.5
C6 C5 H5 119.5
C1 C6 C5 117.99(19)
C1 C6 C7 121.56(17)
C5 C6 C7 120.45(18)
C6 C7 S1 113.99(13)
C6 C7 H7A 108.8
S1 C7 H7A 108.8
C6 C7 H7B 108.8
S1 C7 H7B 108.8
H7A C7 H7B 107.6
N1 C8 N4 125.81(15)
N1 C8 S1 119.63(13)
N4 C8 S1 114.52(12)
C14 C9 N1 125.32(14)
C14 C9 N2 120.04(15)
N1 C9 N2 114.64(14)
N2 C10 H10A 109.5
N2 C10 H10B 109.5
H10A C10 H10B 109.5
N2 C10 H10C 109.5
H10A C10 H10C 109.5
H10B C10 H10C 109.5
O1 C11 N3 121.48(17)
O1 C11 N2 121.47(17)
N3 C11 N2 117.05(14)
N3 C12 H12A 109.5
N3 C12 H12B 109.5
H12A C12 H12B 109.5
N3 C12 H12C 109.5
H12A C12 H12C 109.5
H12B C12 H12C 109.5
O2 C13 N3 119.99(16)
O2 C13 C14 124.99(16)
N3 C13 C14 115.02(14)
C9 C14 C13 121.24(14)
C9 C14 C15 120.24(14)
C13 C14 C15 118.45(14)
N4 C15 C14 107.61(13)
N4 C15 C16 111.66(13)
C14 C15 C16 116.28(13)
N4 C15 H15 106.9
C14 C15 H15 106.9
C16 C15 H15 106.9
C17 C16 C21 118.14(15)
C17 C16 C15 119.01(14)
C21 C16 C15 122.79(14)
C16 C17 C18 122.16(17)
C16 C17 H17 118.9
C18 C17 H17 118.9
C19 C18 C17 118.85(18)
C19 C18 H18 120.6
C17 C18 H18 120.6
C18 C19 C20 120.64(18)
C18 C19 H19 119.7
C20 C19 H19 119.7
C19 C20 C21 120.48(19)
C19 C20 H20 119.8
C21 C20 H20 119.8
O3 C21 C20 124.34(17)
O3 C21 C16 115.97(15)
C20 C21 C16 119.68(17)
O3 C22 H22A 109.5
O3 C22 H22B 109.5
H22A C22 H22B 109.5
O3 C22 H22C 109.5
H22A C22 H22C 109.5
H22B C22 H22C 109.5
C8 N1 C9 114.65(14)
C11 N2 C9 121.68(14)
C11 N2 C10 117.34(14)
C9 N2 C10 120.98(14)
C11 N3 C13 124.39(14)
C11 N3 C12 117.56(15)
C13 N3 C12 118.05(15)
C8 N4 C15 122.81(14)
C8 N4 H4B 120.9(16)
C15 N4 H4B 114.5(16)
C21 O3 C22 117.82(16)
C8 S1 C7 102.25(9)

loop_
_geom_bond_atom_site_label_1
_geom_bond_atom_site_label_2
_geom_bond_distance
N4 H4B 0.85(3)
C1 C6 1.383(3)
C1 C2 1.387(3)
C1 H1 0.93
C2 C3 1.379(3)
C2 H2 0.93
C3 C4 1.378(4)
C3 H3 0.93
C4 C5 1.383(3)
C4 H4 0.93
C5 C6 1.392(3)
C5 H5 0.93
C6 C7 1.510(3)
C7 S1 1.822(2)
C7 H7A 0.97
C7 H7B 0.97
C8 N1 1.313(2)
C8 N4 1.334(2)
C8 S1 1.7596(17)
C9 C14 1.362(2)
C9 N1 1.372(2)
C9 N2 1.3908(19)
C10 N2 1.469(2)
C10 H10A 0.96
C10 H10B 0.96
C10 H10C 0.96
C11 O1 1.227(2)
C11 N3 1.373(2)
C11 N2 1.379(2)
C12 N3 1.469(2)
C12 H12A 0.96
C12 H12B 0.96
C12 H12C 0.96
C13 O2 1.229(2)
C13 N3 1.413(2)
C13 C14 1.427(2)
C14 C15 1.514(2)
C15 N4 1.468(2)
C15 C16 1.524(2)
C15 H15 0.98
C16 C17 1.386(2)
C16 C21 1.407(2)
C17 C18 1.388(3)
C17 H17 0.93
C18 C19 1.377(3)
C18 H18 0.93
C19 C20 1.381(3)
C19 H19 0.93
C20 C21 1.393(3)
C20 H20 0.93
C21 O3 1.359(2)
C22 O3 1.431(2)
C22 H22A 0.96
C22 H22B 0.96
C22 H22C 0.96

loop_
_geom_hbond_atom_site_label_D
_geom_hbond_atom_site_label_H
_geom_hbond_atom_site_label_A
_geom_hbond_site_symmetry_A
_geom_hbond_distance_DH
_geom_hbond_distance_HA
_geom_hbond_distance_DA
_geom_hbond_angle_DHA
_geom_hbond_publ_flag
N4 H4B O1 1_565 0.85(3) 2.02(3) 2.836(2) 161(2) yes

loop_
_geom_torsion_atom_site_label_1
_geom_torsion_atom_site_label_2
_geom_torsion_atom_site_label_3
_geom_torsion_atom_site_label_4
_geom_torsion
C6 C1 C2 C3 -0.4(3)
C1 C2 C3 C4 0.3(3)
C2 C3 C4 C5 -0.2(4)
C3 C4 C5 C6 0.2(4)
C2 C1 C6 C5 0.4(3)
C2 C1 C6 C7 -179.27(18)
C4 C5 C6 C1 -0.2(3)
C4 C5 C6 C7 179.4(2)
C1 C6 C7 S1 100.2(2)
C5 C6 C7 S1 -79.5(2)
N1 C9 C14 C13 176.78(15)
N2 C9 C14 C13 -3.1(2)
N1 C9 C14 C15 -0.1(2)
N2 C9 C14 C15 -179.98(13)
O2 C13 C14 C9 -172.94(17)
N3 C13 C14 C9 7.4(2)
O2 C13 C14 C15 4.0(2)
N3 C13 C14 C15 -175.67(14)
C9 C14 C15 N4 13.62(19)
C13 C14 C15 N4 -163.38(13)
C9 C14 C15 C16 -112.44(17)
C13 C14 C15 C16 70.56(19)
N4 C15 C16 C17 124.18(16)
C14 C15 C16 C17 -111.82(17)
N4 C15 C16 C21 -52.7(2)
C14 C15 C16 C21 71.3(2)
C21 C16 C17 C18 1.3(3)
C15 C16 C17 C18 -175.73(17)
C16 C17 C18 C19 0.4(3)
C17 C18 C19 C20 -1.0(3)
C18 C19 C20 C21 -0.3(4)
C19 C20 C21 O3 -179.0(2)
C19 C20 C21 C16 2.1(3)
C17 C16 C21 O3 178.46(16)
C15 C16 C21 O3 -4.6(3)
C17 C16 C21 C20 -2.5(3)
C15 C16 C21 C20 174.39(17)
N4 C8 N1 C9 -1.1(2)
S1 C8 N1 C9 -178.71(11)
C14 C9 N1 C8 -7.4(2)
N2 C9 N1 C8 172.47(14)
O1 C11 N2 C9 -174.13(16)
N3 C11 N2 C9 6.3(2)
O1 C11 N2 C10 5.0(2)
N3 C11 N2 C10 -174.62(14)
C14 C9 N2 C11 -4.1(2)
N1 C9 N2 C11 175.99(14)
C14 C9 N2 C10 176.78(15)
N1 C9 N2 C10 -3.1(2)
O1 C11 N3 C13 178.99(17)
N2 C11 N3 C13 -1.4(2)
O1 C11 N3 C12 -0.7(3)
N2 C11 N3 C12 178.94(16)
O2 C13 N3 C11 175.12(16)
C14 C13 N3 C11 -5.2(2)
O2 C13 N3 C12 -5.2(2)
C14 C13 N3 C12 174.47(15)
N1 C8 N4 C15 17.5(2)
S1 C8 N4 C15 -164.81(11)
C14 C15 N4 C8 -21.9(2)
C16 C15 N4 C8 106.81(17)
C20 C21 O3 C22 1.3(3)
C16 C21 O3 C22 -179.8(2)
N1 C8 S1 C7 -5.17(15)
N4 C8 S1 C7 176.99(12)
C6 C7 S1 C8 -84.81(15)
